data_4123381
loop_
_publ_author_name
'Panda, Manas K.'
'Run\<cevski, Tom\<ce'
'Husain, Ahmad'
'Dinnebier, Robert E.'
'Naumov, Pan\<ce'

_publ_section_title
;
 Perpetually self-propelling chiral single crystals.
;
_journal_issue 5
_journal_name_full 'Journal of the American Chemical Society'
_journal_page_first 1895
_journal_page_last 1902
_journal_paper_doi 10.1021/ja5111927
_journal_volume 137
_journal_year 2015
_chemical_absolute_configuration d
_chemical_formula_moiety 'C5 H7 N O3'
_chemical_formula_sum 'C5 H7 N O3'
_chemical_formula_weight 129.12
_chemical_name_common 'd-pyroglutamic acid'
_chemical_name_systematic
;
 ?
;
_space_group_crystal_system orthorhombic
_space_group_IT_number 19
_space_group_name_Hall 'P 2ac 2ab'
_space_group_name_H-M_alt 'P 21 21 21'
_symmetry_space_group_name_Hall 'P 2ac 2ab'
_symmetry_space_group_name_H-M 'P 21 21 21'
_atom_sites_solution_hydrogens geom
_audit_creation_method SHELXL-2013
_cell_angle_alpha 90
_cell_angle_beta 90
_cell_angle_gamma 90
_cell_formula_units_Z 12
_cell_length_a 8.9685(11)
_cell_length_b 13.3051(19)
_cell_length_c 14.6126(19)
_cell_measurement_reflns_used 2775
_cell_measurement_temperature 200(2)
_cell_measurement_theta_max 22.66
_cell_measurement_theta_min 2.66
_cell_volume 1743.7(4)
_computing_cell_refinement 'Bruker SAINT'
_computing_data_collection 'Bruker APEX2'
_computing_data_reduction 'Bruker SAINT'
_computing_molecular_graphics 'X-SEED (Barbour, 2001; Atwood & Barbour, 2003)'
_computing_structure_refinement 'SHELXL-2013 (Sheldrick, 2013)'
_computing_structure_solution 'SHELXS-97 (Sheldrick, 2008)'
_diffrn_ambient_temperature 200(2)
_diffrn_measured_fraction_theta_full 1.000
_diffrn_measured_fraction_theta_max 0.993
_diffrn_radiation_type MoK\a
_diffrn_radiation_wavelength 0.71073
_diffrn_reflns_av_R_equivalents 0.0629
_diffrn_reflns_av_unetI/netI 0.0930
_diffrn_reflns_Laue_measured_fraction_full 1.000
_diffrn_reflns_Laue_measured_fraction_max 0.993
_diffrn_reflns_limit_h_max 12
_diffrn_reflns_limit_h_min -10
_diffrn_reflns_limit_k_max 17
_diffrn_reflns_limit_k_min -17
_diffrn_reflns_limit_l_max 19
_diffrn_reflns_limit_l_min -12
_diffrn_reflns_number 14341
_diffrn_reflns_point_group_measured_fraction_full 1.000
_diffrn_reflns_point_group_measured_fraction_max 0.980
_diffrn_reflns_theta_full 25.242
_diffrn_reflns_theta_max 28.487
_diffrn_reflns_theta_min 2.070
_exptl_absorpt_coefficient_mu 0.123
_exptl_absorpt_correction_type multi-scan
_exptl_absorpt_process_details sadabs
_exptl_crystal_colour colourless
_exptl_crystal_density_diffrn 1.476
_exptl_crystal_description rod
_exptl_crystal_F_000 816
_exptl_crystal_size_max 0.476
_exptl_crystal_size_mid 0.123
_exptl_crystal_size_min 0.060
_exptl_transmission_factor_max 0.7457
_exptl_transmission_factor_min 0.6607
_refine_diff_density_max 0.430
_refine_diff_density_min -0.247
_refine_diff_density_rms 0.059
_refine_ls_abs_structure_details
;
 Flack x determined using 828 quotients [(I+)-(I-)]/[(I+)+(I-)]
 (Parsons and Flack (2004), Acta Cryst. A60, s61).
;
_refine_ls_extinction_method none
_refine_ls_goodness_of_fit_ref 0.976
_refine_ls_hydrogen_treatment constr
_refine_ls_matrix_type full
_refine_ls_number_parameters 244
_refine_ls_number_reflns 4317
_refine_ls_number_restraints 0
_refine_ls_restrained_S_all 0.976
_refine_ls_R_factor_all 0.1288
_refine_ls_R_factor_gt 0.0612
_refine_ls_shift/su_max 0.001
_refine_ls_shift/su_mean 0.000
_refine_ls_structure_factor_coef Fsqd
_refine_ls_weighting_details 'w=1/[\s^2^(Fo^2^)+(0.0544P)^2^] where P=(Fo^2^+2Fc^2^)/3'
_refine_ls_weighting_scheme calc
_refine_ls_wR_factor_gt 0.1106
_refine_ls_wR_factor_ref 0.1249
_reflns_Friedel_coverage 0.737
_reflns_Friedel_fraction_full 0.999
_reflns_Friedel_fraction_max 0.964
_reflns_number_gt 2561
_reflns_number_total 4317
_reflns_threshold_expression 'I > 2\s(I)'
_cod_data_source_file ja5111927_si_017.cif
_cod_data_source_block DPGA200K
_cod_depositor_comments 'Adding full bibliography for 4123369--4123385.cif.'
_cod_database_code 4123381
_shelx_space_group_comment
;
The symmetry employed for this shelxl refinement is uniquely defined
by the following loop, which should always be used as a source of
symmetry information in preference to the above space-group names.
They are only intended as comments.
;
_shelx_estimated_absorpt_t_min 0.944
_shelx_estimated_absorpt_t_max 0.993
_shelxl_version_number 2013-4

loop_
_space_group_symop_operation_xyz
'x, y, z'
'-x+1/2, -y, z+1/2'
'x+1/2, -y+1/2, -z'
'-x, y+1/2, -z+1/2'

loop_
_atom_site_label
_atom_site_type_symbol
_atom_site_fract_x
_atom_site_fract_y
_atom_site_fract_z
_atom_site_U_iso_or_equiv
_atom_site_adp_type
_atom_site_occupancy
_atom_site_site_symmetry_order
_atom_site_calc_flag
_atom_site_refinement_flags_posn
_atom_site_refinement_flags_adp
C1A C 0.2605(4) 0.4073(3) 0.7044(3) 0.0261(8) Uani 1 1 d . .
C1B C 0.2242(4) 0.2895(3) 0.2071(3) 0.0286(9) Uani 1 1 d . .
C1C C 0.1940(4) -0.0521(3) 0.2377(3) 0.0279(9) Uani 1 1 d . .
C2A C 0.2549(4) 0.4377(3) 0.8035(3) 0.0274(9) Uani 1 1 d . .
H2A H 0.2745 0.5115 0.8088 0.033 Uiso 1 1 calc R U
C2B C 0.2227(5) 0.2478(3) 0.3025(3) 0.0342(10) Uani 1 1 d . .
H2B H 0.2032 0.1739 0.3006 0.041 Uiso 1 1 calc R U
C2C C 0.1864(4) -0.0789(3) 0.3381(3) 0.0260(8) Uani 1 1 d . .
H2C H 0.1248 -0.1408 0.3466 0.031 Uiso 1 1 calc R U
C3A C 0.1069(4) 0.4121(3) 0.8521(3) 0.0347(10) Uani 1 1 d . .
H3A1 H 0.0394 0.4709 0.8532 0.042 Uiso 1 1 calc R U
H3A2 H 0.0557 0.3555 0.8214 0.042 Uiso 1 1 calc R U
C3B C 0.3702(5) 0.2685(4) 0.3528(3) 0.0544(14) Uani 1 1 d . .
H3B1 H 0.4308 0.2065 0.3569 0.065 Uiso 1 1 calc R U
H3B2 H 0.4286 0.3206 0.3203 0.065 Uiso 1 1 calc R U
C3C C 0.3402(4) -0.0937(3) 0.3819(3) 0.0305(9) Uani 1 1 d . .
H3C1 H 0.3685 -0.1656 0.3826 0.037 Uiso 1 1 calc R U
H3C2 H 0.4175 -0.0552 0.3486 0.037 Uiso 1 1 calc R U
C4A C 0.1548(4) 0.3831(3) 0.9487(3) 0.0318(10) Uani 1 1 d . .
H4A1 H 0.1465 0.4411 0.9908 0.038 Uiso 1 1 calc R U
H4A2 H 0.0929 0.3273 0.9725 0.038 Uiso 1 1 calc R U
C4B C 0.3261(5) 0.3049(3) 0.4477(3) 0.0361(10) Uani 1 1 d . .
H4B1 H 0.3422 0.2515 0.4939 0.043 Uiso 1 1 calc R U
H4B2 H 0.3848 0.3648 0.4653 0.043 Uiso 1 1 calc R U
C4C C 0.3202(4) -0.0537(3) 0.4786(3) 0.0294(9) Uani 1 1 d . .
H4C1 H 0.2952 -0.1088 0.5215 0.035 Uiso 1 1 calc R U
H4C2 H 0.4120 -0.0198 0.5001 0.035 Uiso 1 1 calc R U
C5A C 0.3138(4) 0.3510(3) 0.9386(3) 0.0280(9) Uani 1 1 d . .
C5B C 0.1649(4) 0.3300(3) 0.4400(3) 0.0258(9) Uani 1 1 d . .
C5C C 0.1943(4) 0.0191(3) 0.4711(3) 0.0280(9) Uani 1 1 d . .
N1A N 0.3635(3) 0.3830(2) 0.8575(2) 0.0316(8) Uani 1 1 d . .
H1A1 H 0.4550 0.3717 0.8384 0.038 Uiso 1 1 calc R U
N1B N 0.1133(4) 0.2967(2) 0.3604(2) 0.0331(8) Uani 1 1 d . .
H1B1 H 0.0195 0.3038 0.3440 0.040 Uiso 1 1 calc R U
N1C N 0.1244(3) 0.0030(2) 0.3922(2) 0.0297(8) Uani 1 1 d . .
H1C1 H 0.0473 0.0387 0.3741 0.036 Uiso 1 1 calc R U
O1A O 0.1380(3) 0.4326(2) 0.66118(19) 0.0399(7) Uani 1 1 d . .
H1A H 0.1437 0.4142 0.6063 0.048 Uiso 1 1 calc R U
O1B O 0.3237(4) 0.2451(2) 0.1564(2) 0.0497(9) Uani 1 1 d . .
H1B H 0.3226 0.2703 0.1037 0.060 Uiso 1 1 calc R U
O1C O 0.2502(3) -0.1263(2) 0.18936(19) 0.0439(8) Uani 1 1 d . .
H1C H 0.2537 -0.1096 0.1340 0.053 Uiso 1 1 calc R U
O2A O 0.3664(3) 0.3675(2) 0.66896(18) 0.0334(7) Uani 1 1 d . .
O2B O 0.1474(3) 0.3593(2) 0.1815(2) 0.0525(9) Uani 1 1 d . .
O2C O 0.1538(3) 0.0268(2) 0.20663(18) 0.0382(7) Uani 1 1 d . .
O3A O 0.3896(3) 0.3042(2) 0.9944(2) 0.0382(7) Uani 1 1 d . .
O3B O 0.0878(3) 0.3739(2) 0.4977(2) 0.0387(7) Uani 1 1 d . .
O3C O 0.1555(3) 0.0836(2) 0.52777(18) 0.0371(7) Uani 1 1 d . .

loop_
_atom_site_aniso_label
_atom_site_aniso_U_11
_atom_site_aniso_U_22
_atom_site_aniso_U_33
_atom_site_aniso_U_23
_atom_site_aniso_U_13
_atom_site_aniso_U_12
C1A 0.0171(19) 0.034(2) 0.027(2) 0.0025(17) 0.0038(19) -0.0094(17)
C1B 0.024(2) 0.036(2) 0.025(2) 0.0001(18) 0.0016(19) -0.0032(18)
C1C 0.0215(19) 0.031(2) 0.031(2) -0.0020(18) -0.0044(18) -0.0011(17)
C2A 0.030(2) 0.0273(19) 0.025(2) -0.0008(17) 0.002(2) -0.0023(17)
C2B 0.050(3) 0.030(2) 0.022(2) -0.0017(18) 0.005(2) 0.0007(19)
C2C 0.0222(19) 0.033(2) 0.023(2) 0.0008(17) 0.0000(17) -0.0048(17)
C3A 0.026(2) 0.052(2) 0.027(2) 0.0027(19) 0.0046(19) 0.009(2)
C3B 0.044(3) 0.094(4) 0.026(3) -0.001(3) -0.005(2) 0.033(3)
C3C 0.028(2) 0.034(2) 0.030(2) -0.0010(17) -0.0023(19) 0.0062(18)
C4A 0.028(2) 0.042(2) 0.026(2) 0.0000(18) 0.0059(19) -0.0006(19)
C4B 0.033(2) 0.047(2) 0.028(2) -0.001(2) -0.008(2) 0.006(2)
C4C 0.025(2) 0.035(2) 0.028(2) 0.0016(17) -0.0072(18) 0.0035(17)
C5A 0.027(2) 0.035(2) 0.022(2) -0.0043(17) -0.0030(19) -0.0051(18)
C5B 0.025(2) 0.034(2) 0.019(2) 0.0043(17) -0.0009(19) -0.0030(17)
C5C 0.022(2) 0.040(2) 0.022(2) 0.0066(18) 0.0026(17) -0.0010(18)
N1A 0.0145(16) 0.060(2) 0.0199(19) 0.0041(16) 0.0041(15) 0.0001(16)
N1B 0.0244(18) 0.052(2) 0.023(2) -0.0042(16) 0.0018(16) -0.0033(17)
N1C 0.0207(17) 0.047(2) 0.0211(17) 0.0018(15) -0.0019(14) 0.0082(16)
O1A 0.0339(17) 0.0619(19) 0.0237(15) -0.0068(14) -0.0019(14) 0.0083(15)
O1B 0.069(2) 0.0543(18) 0.0257(16) 0.0103(14) 0.0187(17) 0.0291(17)
O1C 0.073(2) 0.0354(15) 0.0235(15) -0.0001(13) 0.0055(17) 0.0100(15)
O2A 0.0218(15) 0.0511(16) 0.0272(16) -0.0021(13) 0.0056(13) -0.0011(13)
O2B 0.046(2) 0.081(2) 0.0302(19) 0.0066(16) 0.0006(17) 0.0208(18)
O2C 0.0463(18) 0.0434(17) 0.0247(16) 0.0014(13) -0.0003(14) 0.0162(14)
O3A 0.0301(16) 0.0625(19) 0.0220(15) 0.0044(14) -0.0023(15) 0.0048(15)
O3B 0.0302(16) 0.0624(19) 0.0235(16) -0.0060(15) 0.0005(14) 0.0059(14)
O3C 0.0392(17) 0.0494(17) 0.0226(16) -0.0019(13) -0.0009(14) 0.0136(14)

loop_
_atom_type_symbol
_atom_type_description
_atom_type_scat_dispersion_real
_atom_type_scat_dispersion_imag
_atom_type_scat_source
C C 0.0033 0.0016 'International Tables Vol C Tables 4.2.6.8 and 6.1.1.4'
H H 0.0000 0.0000 'International Tables Vol C Tables 4.2.6.8 and 6.1.1.4'
N N 0.0061 0.0033 'International Tables Vol C Tables 4.2.6.8 and 6.1.1.4'
O O 0.0106 0.0060 'International Tables Vol C Tables 4.2.6.8 and 6.1.1.4'

loop_
_geom_angle_atom_site_label_1
_geom_angle_atom_site_label_2
_geom_angle_atom_site_label_3
_geom_angle
O2A C1A O1A 124.6(4)
O2A C1A C2A 123.9(4)
O1A C1A C2A 111.5(3)
O2B C1B O1B 124.0(4)
O2B C1B C2B 124.3(4)
O1B C1B C2B 111.6(3)
O2C C1C O1C 124.7(4)
O2C C1C C2C 124.1(3)
O1C C1C C2C 111.2(3)
N1A C2A C1A 111.5(3)
N1A C2A C3A 102.5(3)
C1A C2A C3A 114.4(3)
N1A C2A H2A 109.4
C1A C2A H2A 109.4
C3A C2A H2A 109.4
N1B C2B C1B 112.5(3)
N1B C2B C3B 102.8(3)
C1B C2B C3B 111.7(3)
N1B C2B H2B 109.9
C1B C2B H2B 109.9
C3B C2B H2B 109.9
N1C C2C C1C 111.6(3)
N1C C2C C3C 102.3(3)
C1C C2C C3C 113.3(3)
N1C C2C H2C 109.8
C1C C2C H2C 109.8
C3C C2C H2C 109.8
C4A C3A C2A 103.9(3)
C4A C3A H3A1 111.0
C2A C3A H3A1 111.0
C4A C3A H3A2 111.0
C2A C3A H3A2 111.0
H3A1 C3A H3A2 109.0
C4B C3B C2B 105.6(4)
C4B C3B H3B1 110.6
C2B C3B H3B1 110.6
C4B C3B H3B2 110.6
C2B C3B H3B2 110.6
H3B1 C3B H3B2 108.8
C4C C3C C2C 103.7(3)
C4C C3C H3C1 111.0
C2C C3C H3C1 111.0
C4C C3C H3C2 111.0
C2C C3C H3C2 111.0
H3C1 C3C H3C2 109.0
C5A C4A C3A 104.4(3)
C5A C4A H4A1 110.9
C3A C4A H4A1 110.9
C5A C4A H4A2 110.9
C3A C4A H4A2 110.9
H4A1 C4A H4A2 108.9
C5B C4B C3B 104.8(3)
C5B C4B H4B1 110.8
C3B C4B H4B1 110.8
C5B C4B H4B2 110.8
C3B C4B H4B2 110.8
H4B1 C4B H4B2 108.9
C5C C4C C3C 104.4(3)
C5C C4C H4C1 110.9
C3C C4C H4C1 110.9
C5C C4C H4C2 110.9
C3C C4C H4C2 110.9
H4C1 C4C H4C2 108.9
O3A C5A N1A 124.4(4)
O3A C5A C4A 127.2(4)
N1A C5A C4A 108.4(3)
O3B C5B N1B 124.0(4)
O3B C5B C4B 126.7(4)
N1B C5B C4B 109.2(4)
O3C C5C N1C 123.9(3)
O3C C5C C4C 127.7(3)
N1C C5C C4C 108.4(3)
C5A N1A C2A 114.8(3)
C5A N1A H1A1 122.6
C2A N1A H1A1 122.6
C5B N1B C2B 115.2(3)
C5B N1B H1B1 122.4
C2B N1B H1B1 122.4
C5C N1C C2C 114.3(3)
C5C N1C H1C1 122.9
C2C N1C H1C1 122.9
C1A O1A H1A 109.5
C1B O1B H1B 109.5
C1C O1C H1C 109.5

loop_
_geom_bond_atom_site_label_1
_geom_bond_atom_site_label_2
_geom_bond_distance
C1A O2A 1.204(4)
C1A O1A 1.311(4)
C1A C2A 1.505(5)
C1B O2B 1.216(4)
C1B O1B 1.301(5)
C1B C2B 1.499(5)
C1C O2C 1.199(4)
C1C O1C 1.315(5)
C1C C2C 1.512(5)
C2A N1A 1.450(5)
C2A C3A 1.543(5)
C2A H2A 1.0000
C2B N1B 1.450(5)
C2B C3B 1.538(6)
C2B H2B 1.0000
C2C N1C 1.455(5)
C2C C3C 1.534(5)
C2C H2C 1.0000
C3A C4A 1.525(5)
C3A H3A1 0.9900
C3A H3A2 0.9900
C3B C4B 1.522(6)
C3B H3B1 0.9900
C3B H3B2 0.9900
C3C C4C 1.520(5)
C3C H3C1 0.9900
C3C H3C2 0.9900
C4A C5A 1.496(6)
C4A H4A1 0.9900
C4A H4A2 0.9900
C4B C5B 1.488(6)
C4B H4B1 0.9900
C4B H4B2 0.9900
C4C C5C 1.492(5)
C4C H4C1 0.9900
C4C H4C2 0.9900
C5A O3A 1.231(4)
C5A N1A 1.335(5)
C5B O3B 1.236(5)
C5B N1B 1.328(5)
C5C O3C 1.242(4)
C5C N1C 1.330(5)
N1A H1A1 0.8800
N1B H1B1 0.8800
N1C H1C1 0.8800
O1A H1A 0.8400
O1B H1B 0.8400
O1C H1C 0.8400

loop_
_geom_hbond_atom_site_label_D
_geom_hbond_atom_site_label_H
_geom_hbond_atom_site_label_A
_geom_hbond_distance_DH
_geom_hbond_distance_HA
_geom_hbond_distance_DA
_geom_hbond_angle_DHA
_geom_hbond_site_symmetry_A
O1A H1A O3B 0.84 1.75 2.553(4) 159.8 .
N1A H1A1 O2C 0.88 2.33 3.016(4) 134.8 3_556
C2A H2A O2B 1.00 2.63 3.352(5) 129.4 2_565
C3A H3A2 O1B 0.99 2.50 3.293(5) 137.4 3_456
C4A H4A2 O3A 0.99 2.57 3.543(5) 166.8 3_457
O1B H1B O3A 0.84 1.76 2.563(4) 158.0 1_554
N1B H1B1 O1C 0.88 2.64 3.494(4) 164.9 4
C2B H2B O2C 1.00 2.43 3.315(4) 147.1 .
C3B H3B1 O1A 0.99 2.64 3.602(5) 165.1 3_556
C4B H4B2 O3C 0.99 2.53 3.326(5) 137.8 3_556
O1C H1C O3C 0.84 1.79 2.572(4) 154.9 2_554
N1C H1C1 O2A 0.88 2.14 3.020(4) 177.1 3_456
C2C H2C O2B 1.00 2.48 3.117(5) 121.5 4_545
C3C H3C2 O1A 0.99 2.57 3.482(5) 153.6 3_556
C4C H4C2 O3B 0.99 2.50 3.407(5) 151.9 3_556

loop_
_geom_torsion_atom_site_label_1
_geom_torsion_atom_site_label_2
_geom_torsion_atom_site_label_3
_geom_torsion_atom_site_label_4
_geom_torsion
O2A C1A C2A N1A -20.9(5)
O1A C1A C2A N1A 161.3(3)
O2A C1A C2A C3A -136.6(4)
O1A C1A C2A C3A 45.6(4)
O2B C1B C2B N1B 3.0(6)
O1B C1B C2B N1B 179.5(3)
O2B C1B C2B C3B -112.1(5)
O1B C1B C2B C3B 64.4(4)
O2C C1C C2C N1C 0.0(5)
O1C C1C C2C N1C 179.9(3)
O2C C1C C2C C3C -114.8(4)
O1C C1C C2C C3C 65.1(4)
N1A C2A C3A C4A 23.1(4)
C1A C2A C3A C4A 143.9(3)
N1B C2B C3B C4B 14.1(4)
C1B C2B C3B C4B 135.0(4)
N1C C2C C3C C4C 24.8(4)
C1C C2C C3C C4C 145.1(3)
C2A C3A C4A C5A -23.6(4)
C2B C3B C4B C5B -14.9(5)
C2C C3C C4C C5C -24.9(4)
C3A C4A C5A O3A -165.4(4)
C3A C4A C5A N1A 15.4(4)
C3B C4B C5B O3B -170.4(4)
C3B C4B C5B N1B 10.3(5)
C3C C4C C5C O3C -165.6(4)
C3C C4C C5C N1C 15.7(4)
O3A C5A N1A C2A -179.3(4)
C4A C5A N1A C2A 0.0(4)
C1A C2A N1A C5A -137.8(3)
C3A C2A N1A C5A -15.0(4)
O3B C5B N1B C2B 179.6(4)
C4B C5B N1B C2B -1.0(5)
C1B C2B N1B C5B -128.9(3)
C3B C2B N1B C5B -8.5(4)
O3C C5C N1C C2C -177.9(3)
C4C C5C N1C C2C 0.9(4)
C1C C2C N1C C5C -138.2(3)
C3C C2C N1C C5C -16.8(4)
